data_4079569
loop_
_publ_author_name
'Hu, Ting'
'Zhao, Liang'
'Mak, Thomas C. W.'

_publ_section_title
;
 Assembly of Silver-Organic Frameworks and Discrete Molecules Containing
 Embedded 1,3-Butadiyne-1,4-diide with Ancillary Heteroaromatic N-Donor
 Ligands
;
_journal_issue 21
_journal_name_full Organometallics
_journal_page_first 7539
_journal_paper_doi 10.1021/om300838r
_journal_volume 31
_journal_year 2012
_chemical_formula_sum 'C48 H32 Ag12 F30 N16 O20'
_chemical_formula_weight 3017.34
_chemical_name_systematic
; 
 ? 
;
_space_group_IT_number 2
_symmetry_cell_setting triclinic
_symmetry_space_group_name_Hall '-P 1'
_symmetry_space_group_name_H-M 'P -1'
_atom_sites_solution_hydrogens geom
_atom_sites_solution_primary direct
_atom_sites_solution_secondary difmap
_audit_creation_method SHELXL-97
_cell_angle_alpha 98.792(2)
_cell_angle_beta 99.649(3)
_cell_angle_gamma 97.927(2)
_cell_formula_units_Z 3
_cell_length_a 14.9245(19)
_cell_length_b 16.1583(18)
_cell_length_c 25.451(3)
_cell_measurement_reflns_used 106602
_cell_measurement_temperature 296(2)
_cell_measurement_theta_max 55.742
_cell_measurement_theta_min 4.715
_cell_volume 5894.9(12)
_computing_cell_refinement SAINT(Bruker,2001)
_computing_data_collection APEX2(Bruker,2003)
_computing_data_reduction APEX2(Bruker,2003)
_computing_structure_refinement 'SHELXL-97 (Sheldrick, 1997)'
_computing_structure_solution 'SHELXS-97 (Sheldrick, 1990)'
_diffrn_ambient_temperature 296(2)
_diffrn_measured_fraction_theta_full 0.984
_diffrn_measured_fraction_theta_max 0.984
_diffrn_radiation_monochromator graphite
_diffrn_radiation_source 'fine-focus sealed tube'
_diffrn_radiation_type MoK\a
_diffrn_radiation_wavelength 0.71073
_diffrn_reflns_av_R_equivalents 0.0927
_diffrn_reflns_av_sigmaI/netI 0.0881
_diffrn_reflns_limit_h_max 19
_diffrn_reflns_limit_h_min -19
_diffrn_reflns_limit_k_max 21
_diffrn_reflns_limit_k_min -21
_diffrn_reflns_limit_l_max 33
_diffrn_reflns_limit_l_min -33
_diffrn_reflns_number 101269
_diffrn_reflns_theta_full 28.16
_diffrn_reflns_theta_max 28.16
_diffrn_reflns_theta_min 1.65
_exptl_absorpt_coefficient_mu 3.064
_exptl_absorpt_correction_T_max 0.6399
_exptl_absorpt_correction_T_min 0.5793
_exptl_absorpt_correction_type multi-scan
_exptl_absorpt_process_details SADABS
_exptl_crystal_colour yellow
_exptl_crystal_density_diffrn 2.550
_exptl_crystal_density_method 'not measured'
_exptl_crystal_description block
_exptl_crystal_F_000 4278
_exptl_crystal_size_max 0.22
_exptl_crystal_size_mid 0.18
_exptl_crystal_size_min 0.12
_refine_diff_density_max 4.070
_refine_diff_density_min -3.367
_refine_diff_density_rms 0.250
_refine_ls_extinction_coef 0.00022(4)
_refine_ls_extinction_expression Fc^*^=kFc[1+0.001xFc^2^\l^3^/sin(2\q)]^-1/4^
_refine_ls_extinction_method SHELXL
_refine_ls_goodness_of_fit_ref 1.004
_refine_ls_hydrogen_treatment constr
_refine_ls_matrix_type fullcycle
_refine_ls_number_parameters 1726
_refine_ls_number_reflns 28440
_refine_ls_number_restraints 86
_refine_ls_restrained_S_all 1.013
_refine_ls_R_factor_all 0.1127
_refine_ls_R_factor_gt 0.0698
_refine_ls_shift/su_max 0.037
_refine_ls_shift/su_mean 0.001
_refine_ls_structure_factor_coef Fsqd
_refine_ls_weighting_details 'calc w=1/[\s^2^(Fo^2^)+(0.0953P)^2^+40.0996P] where P=(Fo^2^+2Fc^2^)/3'
_refine_ls_weighting_scheme calc
_refine_ls_wR_factor_gt 0.1751
_refine_ls_wR_factor_ref 0.2034
_reflns_number_gt 18722
_reflns_number_total 28440
_reflns_threshold_expression >2sigma(I)
_cod_data_source_file om300838r_si_002.cif
_cod_data_source_block 6
_cod_database_code 4079569

loop_
_symmetry_equiv_pos_as_xyz
'x, y, z'
'-x, -y, -z'

loop_
_atom_site_label
_atom_site_type_symbol
_atom_site_fract_x
_atom_site_fract_y
_atom_site_fract_z
_atom_site_U_iso_or_equiv
_atom_site_adp_type
_atom_site_occupancy
_atom_site_symmetry_multiplicity
_atom_site_calc_flag
_atom_site_refinement_flags
Ag1 Ag 0.13919(5) 0.25954(4) 0.36205(3) 0.03527(17) Uani 1 1 d .
Ag2 Ag 0.15316(6) 0.09740(5) 0.38521(4) 0.0578(3) Uani 1 1 d .
Ag3 Ag 0.30673(6) 0.15372(4) 0.46755(3) 0.0515(2) Uani 1 1 d .
Ag4 Ag 0.28825(5) 0.31742(4) 0.45107(3) 0.04045(19) Uani 1 1 d .
Ag5 Ag 0.40269(7) 0.20289(5) 0.18603(4) 0.0697(3) Uani 1 1 d .
Ag6 Ag 0.35485(5) 0.03631(4) 0.20121(3) 0.03865(18) Uani 1 1 d .
Ag7 Ag 0.50536(5) 0.05029(4) 0.28523(3) 0.03552(17) Uani 1 1 d .
Ag8 Ag 0.54319(5) 0.22220(4) 0.27661(3) 0.04343(19) Uani 1 1 d .
C1 C 0.2694(6) 0.2027(5) 0.3841(4) 0.036(2) Uani 1 1 d .
C2 C 0.3139(6) 0.1863(4) 0.3490(3) 0.0272(17) Uani 1 1 d .
C3 C 0.3621(6) 0.1648(5) 0.3086(3) 0.0286(18) Uani 1 1 d .
C4 C 0.4046(7) 0.1419(5) 0.2732(4) 0.036(2) Uani 1 1 d .
Ag9 Ag 0.16914(10) 0.18518(7) 0.24346(6) 0.0366(3) Uani 0.50 1 d P
Ag10 Ag 0.29287(9) -0.02415(8) 0.30416(5) 0.0328(3) Uani 0.50 1 d P
Ag11 Ag 0.50369(10) 0.17099(8) 0.41981(6) 0.0414(3) Uani 0.50 1 d P
Ag12 Ag 0.39530(9) 0.37680(8) 0.35715(5) 0.0341(3) Uani 0.50 1 d P
N1 N 0.0537(5) -0.0729(4) 0.1839(3) 0.0393(18) Uani 1 1 d .
H1 H 0.0119 -0.1097 0.1617 0.047 Uiso 1 1 calc R
N2 N 0.1728(6) -0.0170(5) 0.2465(4) 0.048(2) Uani 1 1 d .
N2D N 0.1320(6) 0.0493(5) 0.2277(3) 0.046(2) Uani 1 1 d .
C25 C 0.1220(7) -0.0895(6) 0.2183(4) 0.047(3) Uani 1 1 d .
H25 H 0.1332 -0.1436 0.2224 0.056 Uiso 1 1 calc R
C26 C 0.0611(6) 0.0129(5) 0.1898(4) 0.035(2) Uani 1 1 d .
H26 H 0.0217 0.0414 0.1698 0.042 Uiso 1 1 calc R
N3 N 0.1784(6) 0.4484(4) 0.2579(3) 0.0396(19) Uani 1 1 d .
H3 H 0.1501 0.4890 0.2499 0.048 Uiso 1 1 calc R
N4 N 0.2084(7) 0.3220(5) 0.2608(4) 0.052(2) Uani 1 1 d .
N4D N 0.2808(6) 0.3819(6) 0.2952(4) 0.055(2) Uani 1 1 d .
C27 C 0.1498(7) 0.3658(6) 0.2390(4) 0.044(2) Uani 1 1 d .
H27 H 0.0959 0.3427 0.2140 0.053 Uiso 1 1 calc R
C28 C 0.2587(7) 0.4565(6) 0.2913(4) 0.050(3) Uani 1 1 d .
H28 H 0.2943 0.5080 0.3094 0.060 Uiso 1 1 calc R
N5 N 0.6256(6) 0.4219(5) 0.4795(4) 0.045(2) Uani 1 1 d .
H5 H 0.6666 0.4576 0.5030 0.054 Uiso 1 1 calc R
N6 N 0.5076(6) 0.3706(5) 0.4156(4) 0.047(2) Uani 1 1 d .
N6D N 0.5452(6) 0.3041(5) 0.4332(4) 0.047(2) Uani 1 1 d .
C29 C 0.5585(7) 0.4418(6) 0.4451(4) 0.045(2) Uani 1 1 d .
H29 H 0.5485 0.4966 0.4421 0.054 Uiso 1 1 calc R
C30 C 0.6194(7) 0.3378(6) 0.4718(4) 0.044(2) Uani 1 1 d .
H30 H 0.6594 0.3077 0.4901 0.053 Uiso 1 1 calc R
N7 N 0.5060(6) -0.0905(5) 0.4106(3) 0.044(2) Uani 1 1 d .
H7 H 0.5329 -0.1305 0.4212 0.053 Uiso 1 1 calc R
N8 N 0.4716(6) 0.0349(5) 0.4051(4) 0.047(2) Uani 1 1 d .
N8D N 0.4128(6) -0.0251(6) 0.3635(4) 0.048(2) Uani 1 1 d .
C31 C 0.5276(7) -0.0082(6) 0.4332(4) 0.046(2) Uani 1 1 d .
H31 H 0.5736 0.0153 0.4633 0.055 Uiso 1 1 calc R
C32 C 0.4352(7) -0.1002(6) 0.3686(4) 0.045(2) Uani 1 1 d .
H32 H 0.4065 -0.1516 0.3467 0.053 Uiso 1 1 calc R
O1 O -0.0006(4) 0.1935(3) 0.3103(2) 0.0325(14) Uani 1 1 d .
O2 O 0.0129(4) 0.0656(4) 0.3319(3) 0.0431(17) Uani 1 1 d .
C5 C -0.0268(6) 0.1170(5) 0.3096(3) 0.0289(18) Uani 1 1 d .
C6 C -0.1226(6) 0.0782(5) 0.2746(4) 0.035(2) Uani 1 1 d .
F1 F -0.1772(4) 0.1355(3) 0.2667(3) 0.0529(16) Uani 1 1 d .
F2 F -0.1687(4) 0.0229(5) 0.2975(4) 0.086(3) Uani 1 1 d .
F3 F -0.1151(5) 0.0394(6) 0.2277(3) 0.099(3) Uani 1 1 d .
O3 O 0.1921(5) -0.0331(4) 0.3968(3) 0.0488(18) Uani 1 1 d .
O4 O 0.3013(5) 0.0129(4) 0.4716(3) 0.0397(15) Uani 1 1 d .
C7 C 0.2492(6) -0.0418(5) 0.4363(4) 0.0338(19) Uani 1 1 d .
C8 C 0.2540(7) -0.1343(5) 0.4409(4) 0.039(2) Uani 1 1 d .
F4 F 0.1810(4) -0.1699(4) 0.4569(3) 0.0576(17) Uani 1 1 d .
F5 F 0.2542(5) -0.1818(4) 0.3924(3) 0.0593(17) Uani 1 1 d .
F6 F 0.3287(4) -0.1443(4) 0.4747(3) 0.0633(19) Uani 1 1 d .
O5 O 0.4243(4) 0.2186(4) 0.5375(3) 0.0407(16) Uani 1 1 d .
O6 O 0.4076(4) 0.3513(4) 0.5262(3) 0.0393(15) Uani 1 1 d .
C9 C 0.4434(6) 0.2971(5) 0.5480(4) 0.0324(19) Uani 1 1 d .
C10 C 0.5214(8) 0.3324(6) 0.5974(4) 0.050(3) Uani 1 1 d .
F7 F 0.5583(7) 0.4093(5) 0.5995(4) 0.110(4) Uani 1 1 d .
F8 F 0.5059(7) 0.3135(8) 0.6403(3) 0.135(5) Uani 1 1 d .
F9 F 0.5946(6) 0.2918(6) 0.5914(5) 0.120(4) Uani 1 1 d .
O7 O 0.2476(4) 0.4490(3) 0.4416(3) 0.0374(15) Uani 1 1 d .
O8 O 0.1209(5) 0.3971(4) 0.3771(3) 0.0452(18) Uani 1 1 d .
C11 C 0.1750(6) 0.4525(5) 0.4109(4) 0.0333(19) Uani 1 1 d .
C12 C 0.1460(8) 0.5407(6) 0.4165(5) 0.058(3) Uani 1 1 d .
F10 F 0.0905(10) 0.5498(7) 0.4487(5) 0.149(5) Uani 1 1 d .
F11 F 0.2111(7) 0.6020(4) 0.4337(6) 0.176(7) Uani 1 1 d .
F12 F 0.0993(6) 0.5550(4) 0.3705(3) 0.084(3) Uani 1 1 d .
O9 O 0.1347(8) 0.1505(8) 0.4801(5) 0.110(4) Uani 1 1 d DU
O10 O 0.1777(6) 0.2859(6) 0.5097(4) 0.081(3) Uani 1 1 d DU
C13 C 0.1206(9) 0.2275(10) 0.4956(6) 0.085(5) Uani 1 1 d D
C14 C 0.0315(13) 0.2449(14) 0.5049(10) 0.188(5) Uani 1 1 d DU
F13 F -0.0356(10) 0.1822(10) 0.4913(6) 0.189(5) Uani 1 1 d DU
F14 F 0.0297(10) 0.2834(11) 0.5519(6) 0.197(6) Uani 1 1 d DU
F15 F 0.0105(17) 0.2960(14) 0.4701(11) 0.48(3) Uani 1 1 d DU
O11 O 0.2625(5) 0.1701(4) 0.1269(3) 0.0465(18) Uani 1 1 d .
O12 O 0.2452(4) 0.0298(3) 0.1241(2) 0.0354(14) Uani 1 1 d .
C15 C 0.2269(6) 0.0947(5) 0.1081(4) 0.0329(19) Uani 1 1 d .
C16 C 0.1487(7) 0.0802(5) 0.0583(4) 0.037(2) Uani 1 1 d .
F16 F 0.1362(5) 0.1485(4) 0.0379(3) 0.0608(18) Uani 1 1 d .
F17 F 0.1621(5) 0.0217(4) 0.0193(2) 0.0628(18) Uani 1 1 d .
F18 F 0.0692(4) 0.0477(5) 0.0703(3) 0.0644(18) Uani 1 1 d .
O13 O 0.3696(5) -0.1033(4) 0.1900(3) 0.0506(19) Uani 1 1 d .
O14 O 0.5036(5) -0.0871(4) 0.2489(3) 0.0453(17) Uani 1 1 d .
C17 C 0.4378(7) -0.1272(6) 0.2115(4) 0.040(2) Uani 1 1 d .
C18 C 0.4487(9) -0.2186(7) 0.1917(6) 0.071(4) Uani 1 1 d .
F19 F 0.3737(6) -0.2647(4) 0.1606(4) 0.097(3) Uani 1 1 d .
F20 F 0.4670(7) -0.2598(4) 0.2313(4) 0.121(4) Uani 1 1 d .
F21 F 0.5166(8) -0.2200(6) 0.1654(6) 0.156(6) Uani 1 1 d .
O15 O 0.6443(5) 0.0824(4) 0.3413(3) 0.0426(16) Uani 1 1 d .
O16 O 0.6722(5) 0.2222(4) 0.3395(3) 0.0448(17) Uani 1 1 d .
C19 C 0.6883(6) 0.1557(5) 0.3550(3) 0.0319(18) Uani 1 1 d .
C20 C 0.7765(7) 0.1693(7) 0.3982(4) 0.048(3) Uani 1 1 d .
F22 F 0.7723(5) 0.2261(4) 0.4409(2) 0.0647(19) Uani 1 1 d .
F23 F 0.8495(5) 0.2031(6) 0.3808(3) 0.086(3) Uani 1 1 d .
F24 F 0.7936(6) 0.1003(4) 0.4163(4) 0.111(4) Uani 1 1 d .
O17 O 0.5481(5) 0.3618(4) 0.2726(3) 0.054(2) Uani 1 1 d .
O18 O 0.4301(4) 0.3483(4) 0.2031(3) 0.0376(15) Uani 1 1 d .
C21 C 0.4941(6) 0.3875(5) 0.2385(4) 0.035(2) Uani 1 1 d .
C22 C 0.5123(9) 0.4828(8) 0.2422(5) 0.063(3) Uani 1 1 d DU
F25 F 0.4626(8) 0.5161(5) 0.2139(5) 0.154(4) Uani 1 1 d DU
F26 F 0.4705(15) 0.5108(16) 0.2887(8) 0.299(10) Uani 1 1 d DU
F27 F 0.5873(6) 0.5244(5) 0.2679(5) 0.146(5) Uani 1 1 d D
O19 O 0.6165(6) 0.1696(5) 0.2044(3) 0.063(2) Uani 1 1 d .
O20 O 0.4911(5) 0.0875(5) 0.1516(3) 0.0522(19) Uani 1 1 d .
C23 C 0.5762(7) 0.1060(6) 0.1721(4) 0.042(2) Uani 1 1 d .
C24 C 0.6369(9) 0.0430(8) 0.1542(5) 0.060(3) Uani 1 1 d .
F28 F 0.6023(6) -0.0026(7) 0.1064(4) 0.126(4) Uani 1 1 d .
F29 F 0.7188(5) 0.0803(6) 0.1494(3) 0.092(3) Uani 1 1 d .
F30 F 0.6552(8) -0.0020(7) 0.1915(5) 0.131(4) Uani 1 1 d .
Ag13 Ag 0.24651(6) 0.35009(4) 0.62079(3) 0.0488(2) Uani 1 1 d .
N9 N 0.3511(7) 0.1488(6) 0.6835(4) 0.060(3) Uani 1 1 d .
H9 H 0.3868 0.1305 0.7077 0.071 Uiso 1 1 calc R
N10 N 0.2815(6) 0.2357(5) 0.6402(4) 0.048(2) Uani 1 1 d .
C33 C 0.2524(8) 0.1560(7) 0.6130(5) 0.058(3) Uani 1 1 d .
H33 H 0.2095 0.1413 0.5806 0.070 Uiso 1 1 calc R
C34 C 0.2938(8) 0.1000(7) 0.6388(5) 0.058(3) Uani 1 1 d .
H34 H 0.2851 0.0413 0.6284 0.069 Uiso 1 1 calc R
C35 C 0.3422(8) 0.2300(7) 0.6832(4) 0.054(3) Uani 1 1 d .
H35 H 0.3740 0.2758 0.7095 0.064 Uiso 1 1 calc R
N11 N 0.2332(6) 0.6082(5) 0.6203(4) 0.051(2) Uani 1 1 d .
H11 H 0.2538 0.6612 0.6327 0.061 Uiso 1 1 calc R
N12 N 0.2221(6) 0.4714(5) 0.6098(3) 0.044(2) Uani 1 1 d .
C36 C 0.1582(8) 0.5764(7) 0.5816(5) 0.062(3) Uani 1 1 d .
H36 H 0.1190 0.6067 0.5630 0.074 Uiso 1 1 calc R
C37 C 0.1516(8) 0.4914(7) 0.5754(5) 0.065(4) Uani 1 1 d .
H37 H 0.1058 0.4523 0.5512 0.078 Uiso 1 1 calc R
C38 C 0.2699(7) 0.5438(6) 0.6360(4) 0.043(2) Uani 1 1 d .
H38 H 0.3228 0.5496 0.6623 0.052 Uiso 1 1 calc R
Ag14 Ag 0.42250(5) 0.07643(4) 0.04475(3) 0.04482(19) Uani 1 1 d .
N13 N 0.3778(6) -0.0552(4) 0.0227(3) 0.043(2) Uani 1 1 d .
N14 N 0.2968(5) -0.1770(5) -0.0195(3) 0.0394(18) Uani 1 1 d .
H14 H 0.2551 -0.2138 -0.0417 0.047 Uiso 1 1 calc R
C39 C 0.3098(7) -0.0934(6) -0.0176(4) 0.040(2) Uani 1 1 d .
H39 H 0.2759 -0.0656 -0.0413 0.048 Uiso 1 1 calc R
C40 C 0.3616(7) -0.1936(6) 0.0203(4) 0.046(2) Uani 1 1 d .
H40 H 0.3704 -0.2467 0.0278 0.055 Uiso 1 1 calc R
C41 C 0.4107(7) -0.1171(6) 0.0469(5) 0.049(3) Uani 1 1 d .
H41 H 0.4587 -0.1086 0.0767 0.059 Uiso 1 1 calc R
N15 N 0.4513(6) 0.2095(5) 0.0595(3) 0.043(2) Uani 1 1 d .
N16 N 0.5215(7) 0.3441(5) 0.0858(4) 0.055(2) Uani 1 1 d .
H16 H 0.5613 0.3885 0.1012 0.066 Uiso 1 1 calc R
C42 C 0.5281(7) 0.2625(6) 0.0890(4) 0.050(3) Uani 1 1 d .
H42 H 0.5782 0.2450 0.1087 0.060 Uiso 1 1 calc R
C43 C 0.4389(6) 0.3415(5) 0.0533(3) 0.0295(18) Uani 1 1 d .
H43 H 0.4149 0.3878 0.0427 0.035 Uiso 1 1 calc R
C44 C 0.3990(7) 0.2613(6) 0.0395(4) 0.047(3) Uani 1 1 d .
H44 H 0.3406 0.2431 0.0181 0.057 Uiso 1 1 calc R
Ag15 Ag 0.81063(4) 0.59959(4) 0.03211(3) 0.03273(15) Uani 1 1 d .
Ag16 Ag 0.81302(5) 0.43826(4) 0.06432(3) 0.03901(17) Uani 1 1 d .
Ag17 Ag 0.95720(6) 0.50584(4) 0.15161(4) 0.0614(3) Uani 1 1 d .
Ag18 Ag 0.96790(5) 0.66123(4) 0.11498(3) 0.03450(15) Uani 1 1 d .
C45 C 0.9367(6) 0.5390(5) 0.0554(4) 0.034(2) Uani 1 1 d .
C46 C 0.9771(6) 0.5135(4) 0.0203(3) 0.0280(17) Uani 1 1 d .
Ag20 Ag 0.95980(15) 0.67338(11) -0.02761(9) 0.0367(2) Uani 0.3330(13) 1 d P
Ag21 Ag 1.16169(7) 0.60442(6) 0.08510(4) 0.0367(2) Uani 0.6670(13) 1 d P
N17 N 0.7169(5) 0.5933(5) -0.1404(3) 0.0397(18) Uani 1 1 d .
H17 H 0.6698 0.6083 -0.1586 0.048 Uiso 1 1 calc R
N18D N 0.8102(6) 0.5129(5) -0.1076(3) 0.045(2) Uani 1 1 d .
N18 N 0.8460(6) 0.5990(6) -0.0855(4) 0.050(2) Uani 1 1 d .
C57 C 0.7878(8) 0.6451(6) -0.1074(4) 0.049(3) Uani 1 1 d .
H57 H 0.7954 0.7041 -0.1006 0.058 Uiso 1 1 calc R
C58 C 0.7320(7) 0.5138(6) -0.1403(4) 0.039(2) Uani 1 1 d .
H58 H 0.6928 0.4656 -0.1605 0.047 Uiso 1 1 calc R
N19 N 1.1617(6) 0.8596(4) 0.0769(3) 0.0412(19) Uani 1 1 d .
H19 H 1.1844 0.9122 0.0893 0.049 Uiso 1 1 calc R
N20D N 1.1413(6) 0.7218(5) 0.0667(4) 0.047(2) Uani 1 1 d .
N20 N 1.0765(6) 0.7448(5) 0.0271(4) 0.048(2) Uani 1 1 d .
C59 C 1.0895(7) 0.8302(6) 0.0352(4) 0.045(2) Uani 1 1 d .
H59 H 1.0552 0.8631 0.0156 0.054 Uiso 1 1 calc R
C60 C 1.1917(7) 0.7941(6) 0.0953(4) 0.043(2) Uani 1 1 d .
H60 H 1.2406 0.7980 0.1240 0.051 Uiso 1 1 calc R
O21 O 0.6693(4) 0.5370(3) -0.0160(2) 0.0329(14) Uani 1 1 d .
O22 O 0.6908(5) 0.4048(4) -0.0072(3) 0.0450(17) Uani 1 1 d .
C47 C 0.6466(6) 0.4582(5) -0.0237(3) 0.0299(18) Uani 1 1 d .
C48 C 0.5526(6) 0.4231(5) -0.0607(4) 0.0334(19) Uani 1 1 d .
F31 F 0.5625(4) 0.4115(4) -0.1118(2) 0.0587(17) Uani 1 1 d .
F32 F 0.4924(4) 0.4745(4) -0.0574(3) 0.0637(19) Uani 1 1 d .
F33 F 0.5146(4) 0.3492(4) -0.0516(3) 0.070(2) Uani 1 1 d .
O23 O 0.8390(4) 0.3108(3) 0.0889(3) 0.0395(15) Uani 1 1 d .
O24 O 0.9651(4) 0.3684(3) 0.1526(3) 0.0374(15) Uani 1 1 d .
C49 C 0.9098(6) 0.3093(5) 0.1234(4) 0.0312(18) Uani 1 1 d .
C50 C 0.9311(8) 0.2202(5) 0.1295(4) 0.045(3) Uani 1 1 d .
F34 F 0.8753(6) 0.1593(4) 0.1011(4) 0.114(4) Uani 1 1 d .
F35 F 0.9522(8) 0.2097(4) 0.1784(3) 0.103(3) Uani 1 1 d .
F36 F 1.0102(7) 0.2128(5) 0.1109(5) 0.119(4) Uani 1 1 d .
O25 O 1.0867(4) 0.5740(3) 0.2155(3) 0.0390(15) Uani 1 1 d .
O26 O 1.0880(4) 0.7008(4) 0.1889(3) 0.0392(15) Uani 1 1 d .
C51 C 1.1177(6) 0.6489(5) 0.2165(4) 0.0325(19) Uani 1 1 d .
C52 C 1.2080(7) 0.6831(6) 0.2578(4) 0.050(3) Uani 1 1 d .
F37 F 1.2056(7) 0.6616(5) 0.3048(3) 0.098(3) Uani 1 1 d .
F38 F 1.2761(5) 0.6456(6) 0.2431(4) 0.103(3) Uani 1 1 d .
F39 F 1.2326(6) 0.7653(4) 0.2663(4) 0.098(3) Uani 1 1 d .
O27 O 0.9197(4) 0.7897(3) 0.1158(3) 0.0384(15) Uani 1 1 d .
O28 O 0.7948(5) 0.7387(4) 0.0498(3) 0.0417(16) Uani 1 1 d .
C53 C 0.8453(6) 0.7927(5) 0.0855(3) 0.0305(18) Uani 1 1 d .
C54 C 0.8147(8) 0.8799(6) 0.0961(4) 0.052(3) Uani 1 1 d .
F40 F 0.7949(7) 0.8936(5) 0.1450(3) 0.096(3) Uani 1 1 d .
F41 F 0.8804(5) 0.9429(3) 0.0955(3) 0.078(2) Uani 1 1 d .
F42 F 0.7433(5) 0.8881(4) 0.0593(3) 0.068(2) Uani 1 1 d .
O29 O 0.7260(5) 0.5128(5) 0.1213(3) 0.0528(19) Uani 1 1 d .
O30 O 0.8491(4) 0.5936(4) 0.1772(3) 0.0443(16) Uani 1 1 d .
C55 C 0.7659(7) 0.5731(6) 0.1552(4) 0.038(2) Uani 1 1 d .
C56 C 0.7081(8) 0.6398(8) 0.1730(5) 0.061(3) Uani 1 1 d .
F43 F 0.6226(6) 0.6213(7) 0.1560(4) 0.119(4) Uani 1 1 d .
F44 F 0.7160(6) 0.6453(6) 0.2293(3) 0.092(3) Uani 1 1 d .
F45 F 0.7441(6) 0.7188(5) 0.1712(5) 0.105(3) Uani 1 1 d .
Ag19 Ag 0.91384(5) 0.58498(4) 0.28506(3) 0.04199(19) Uani 1 1 d .
N21 N 0.9578(6) 0.7158(5) 0.3041(4) 0.050(2) Uani 1 1 d .
N22 N 1.0403(9) 0.8403(5) 0.3395(5) 0.085(4) Uani 1 1 d .
H22 H 1.0849 0.8777 0.3589 0.102 Uiso 1 1 calc R
C61 C 0.9301(7) 0.4000(5) 0.2918(4) 0.040(2) Uani 1 1 d .
H61 H 0.9873 0.4171 0.3147 0.048 Uiso 1 1 calc R
C62 C 0.8011(6) 0.4013(5) 0.2392(4) 0.040(2) Uani 1 1 d .
H62 H 0.7527 0.4201 0.2189 0.048 Uiso 1 1 calc R
C63 C 0.8064(6) 0.3190(5) 0.2435(4) 0.036(2) Uani 1 1 d .
H63 H 0.7624 0.2715 0.2270 0.043 Uiso 1 1 calc R
N23 N 0.8801(5) 0.4521(4) 0.2703(3) 0.0357(18) Uani 1 1 d .
N24 N 0.8875(5) 0.3194(4) 0.2760(3) 0.037 Uani 1 1 d .
H24 H 0.9083 0.2755 0.2851 0.045 Uiso 1 1 calc R
C64 C 1.0288(10) 0.7556(7) 0.3380(5) 0.079 Uani 1 1 d .
H64 H 1.0686 0.7291 0.3594 0.094 Uiso 1 1 calc R
C65 C 0.9680(9) 0.8549(6) 0.3048(6) 0.066 Uani 1 1 d .
H65 H 0.9535 0.9075 0.2995 0.080 Uiso 1 1 calc R
C66 C 0.9208(9) 0.7779(6) 0.2790(6) 0.072 Uani 1 1 d .
H66 H 0.8719 0.7680 0.2496 0.087 Uiso 1 1 calc R

loop_
_atom_site_aniso_label
_atom_site_aniso_U_11
_atom_site_aniso_U_22
_atom_site_aniso_U_33
_atom_site_aniso_U_23
_atom_site_aniso_U_13
_atom_site_aniso_U_12
Ag1 0.0308(4) 0.0247(3) 0.0432(4) 0.0004(3) -0.0086(3) 0.0056(2)
Ag2 0.0414(5) 0.0315(3) 0.0882(7) 0.0178(4) -0.0239(4) 0.0007(3)
Ag3 0.0556(5) 0.0321(3) 0.0527(5) 0.0081(3) -0.0209(4) -0.0028(3)
Ag4 0.0424(4) 0.0339(3) 0.0368(4) -0.0060(3) -0.0116(3) 0.0153(3)
Ag5 0.0699(6) 0.0312(4) 0.0862(7) 0.0084(4) -0.0413(5) 0.0045(4)
Ag6 0.0457(4) 0.0315(3) 0.0353(4) 0.0031(3) -0.0044(3) 0.0127(3)
Ag7 0.0355(4) 0.0292(3) 0.0415(4) 0.0082(3) 0.0004(3) 0.0110(3)
Ag8 0.0393(4) 0.0313(3) 0.0566(5) 0.0158(3) -0.0061(3) 0.0053(3)
C1 0.041(5) 0.027(4) 0.034(5) -0.006(3) -0.007(4) 0.014(4)
C2 0.029(4) 0.018(3) 0.031(4) -0.002(3) -0.001(4) 0.008(3)
C3 0.029(5) 0.025(4) 0.028(4) 0.005(3) -0.005(4) 0.003(3)
C4 0.041(5) 0.033(4) 0.032(5) 0.003(3) -0.002(4) 0.011(4)
Ag9 0.0406(8) 0.0232(5) 0.0416(8) 0.0042(5) -0.0011(6) 0.0033(5)
Ag10 0.0301(7) 0.0317(6) 0.0323(7) 0.0099(5) -0.0063(6) 0.0005(5)
Ag11 0.0363(8) 0.0288(6) 0.0547(9) 0.0081(6) -0.0011(7) 0.0014(5)
Ag12 0.0297(7) 0.0323(6) 0.0351(7) 0.0099(5) -0.0087(6) 0.0013(5)
N1 0.039(5) 0.027(3) 0.041(5) -0.005(3) -0.006(4) -0.003(3)
N2 0.045(5) 0.048(5) 0.048(5) 0.010(4) 0.004(4) -0.002(4)
N2D 0.041(5) 0.044(4) 0.045(5) -0.001(4) 0.004(4) -0.001(4)
C25 0.046(6) 0.028(4) 0.060(7) 0.008(4) -0.005(5) 0.006(4)
C26 0.034(5) 0.031(4) 0.044(5) 0.013(4) 0.013(4) 0.009(4)
N3 0.044(5) 0.028(3) 0.045(5) 0.012(3) -0.002(4) 0.008(3)
N4 0.069(7) 0.036(4) 0.049(5) 0.009(4) 0.005(5) 0.016(4)
N4D 0.049(6) 0.051(5) 0.065(6) 0.027(4) -0.004(5) 0.009(4)
C27 0.049(6) 0.032(4) 0.045(6) 0.006(4) -0.008(5) 0.006(4)
C28 0.053(7) 0.034(5) 0.053(6) 0.015(4) -0.014(5) -0.010(4)
N5 0.038(5) 0.033(4) 0.056(6) 0.004(4) -0.002(4) -0.002(3)
N6 0.045(5) 0.041(4) 0.049(5) 0.007(4) -0.007(4) 0.004(4)
N6D 0.044(5) 0.036(4) 0.055(6) -0.001(4) -0.004(4) 0.005(4)
C29 0.050(6) 0.027(4) 0.054(6) 0.004(4) 0.005(5) -0.002(4)
C30 0.043(6) 0.034(5) 0.052(6) 0.005(4) -0.001(5) 0.013(4)
N7 0.040(5) 0.040(4) 0.052(5) 0.019(4) -0.004(4) 0.006(3)
N8 0.048(5) 0.043(4) 0.052(6) 0.016(4) 0.013(4) 0.006(4)
N8D 0.039(5) 0.057(5) 0.050(5) 0.023(4) 0.003(4) 0.008(4)
C31 0.046(6) 0.043(5) 0.044(6) 0.014(4) -0.007(5) -0.001(4)
C32 0.057(7) 0.039(5) 0.035(5) 0.012(4) 0.000(5) 0.001(4)
O1 0.022(3) 0.025(3) 0.044(4) 0.008(2) -0.008(3) -0.003(2)
O2 0.035(4) 0.028(3) 0.058(4) 0.012(3) -0.012(3) -0.002(3)
C5 0.027(4) 0.023(3) 0.033(5) 0.001(3) 0.002(4) 0.003(3)
C6 0.027(5) 0.027(4) 0.044(5) 0.000(4) 0.002(4) -0.004(3)
F1 0.036(3) 0.040(3) 0.072(4) 0.003(3) -0.019(3) 0.008(2)
F2 0.036(4) 0.075(5) 0.142(7) 0.060(5) -0.010(4) -0.022(3)
F3 0.041(4) 0.148(8) 0.072(5) -0.068(5) -0.007(4) 0.008(4)
O3 0.055(5) 0.032(3) 0.047(4) 0.010(3) -0.021(3) 0.000(3)
O4 0.040(4) 0.035(3) 0.038(4) 0.007(3) -0.005(3) 0.002(3)
C7 0.038(5) 0.029(4) 0.030(5) 0.004(3) 0.003(4) 0.001(4)
C8 0.041(6) 0.031(4) 0.041(5) 0.010(4) -0.006(4) 0.002(4)
F4 0.053(4) 0.056(4) 0.066(4) 0.032(3) 0.010(3) -0.004(3)
F5 0.077(5) 0.041(3) 0.057(4) 0.002(3) 0.011(3) 0.010(3)
F6 0.056(4) 0.039(3) 0.086(5) 0.019(3) -0.020(4) 0.008(3)
O5 0.038(4) 0.026(3) 0.049(4) 0.007(3) -0.012(3) -0.001(2)
O6 0.031(3) 0.035(3) 0.043(4) 0.003(3) -0.013(3) 0.005(3)
C9 0.024(4) 0.034(4) 0.035(5) 0.005(3) -0.001(4) 0.001(3)
C10 0.052(7) 0.037(5) 0.050(7) 0.011(4) -0.021(5) -0.001(4)
F7 0.122(7) 0.056(4) 0.107(7) 0.018(4) -0.078(6) -0.024(4)
F8 0.112(8) 0.214(12) 0.036(4) 0.032(6) -0.027(5) -0.077(8)
F9 0.059(5) 0.098(7) 0.165(10) -0.014(6) -0.052(6) 0.021(5)
O7 0.037(4) 0.025(3) 0.040(4) -0.001(2) -0.014(3) 0.007(2)
O8 0.044(4) 0.022(3) 0.056(4) -0.002(3) -0.021(3) 0.006(3)
C11 0.035(5) 0.023(4) 0.042(5) 0.007(3) 0.004(4) 0.009(3)
C12 0.059(7) 0.036(5) 0.065(8) -0.011(5) -0.024(6) 0.022(5)
F10 0.236(15) 0.132(9) 0.127(9) 0.035(7) 0.073(10) 0.135(11)
F11 0.103(7) 0.025(3) 0.326(17) 0.003(6) -0.133(9) 0.003(4)
F12 0.113(6) 0.040(3) 0.080(5) 0.006(3) -0.046(5) 0.027(4)
O9 0.110(4) 0.110(4) 0.110(4) 0.0195(12) 0.0216(12) 0.0188(12)
O10 0.064(5) 0.096(6) 0.066(5) -0.014(5) 0.014(4) -0.017(5)
C13 0.083(11) 0.098(11) 0.066(10) -0.014(8) 0.035(8) -0.001(9)
C14 0.188(5) 0.188(5) 0.188(5) 0.0338(11) 0.0363(12) 0.0316(10)
F13 0.188(5) 0.189(5) 0.189(5) 0.0337(14) 0.0368(14) 0.0312(13)
F14 0.167(9) 0.231(10) 0.201(10) 0.012(8) 0.098(8) 0.011(8)
F15 0.42(4) 0.24(2) 0.65(6) 0.21(3) -0.30(4) -0.01(2)
O11 0.046(4) 0.026(3) 0.057(4) 0.004(3) -0.014(3) 0.006(3)
O12 0.042(4) 0.027(3) 0.034(3) 0.004(2) -0.002(3) 0.009(3)
C15 0.034(5) 0.027(4) 0.035(5) 0.004(3) 0.002(4) 0.005(3)
C16 0.039(5) 0.033(4) 0.036(5) 0.007(4) -0.002(4) 0.009(4)
F16 0.074(5) 0.040(3) 0.059(4) 0.015(3) -0.020(3) 0.006(3)
F17 0.078(5) 0.061(4) 0.042(4) -0.003(3) -0.008(3) 0.023(3)
F18 0.036(4) 0.082(5) 0.065(4) 0.017(4) -0.009(3) -0.005(3)
O13 0.053(5) 0.032(3) 0.060(5) 0.003(3) -0.008(4) 0.014(3)
O14 0.055(5) 0.034(3) 0.049(4) 0.005(3) 0.005(4) 0.021(3)
C17 0.053(6) 0.037(5) 0.035(5) 0.007(4) 0.010(5) 0.020(4)
C18 0.065(9) 0.037(6) 0.105(11) 0.000(6) -0.004(8) 0.022(6)
F19 0.095(6) 0.048(4) 0.120(7) -0.023(4) -0.033(5) 0.026(4)
F20 0.125(8) 0.036(4) 0.168(10) 0.019(5) -0.065(7) 0.018(4)
F21 0.143(10) 0.072(6) 0.261(16) -0.035(8) 0.110(11) 0.030(6)
O15 0.037(4) 0.036(3) 0.054(4) 0.016(3) 0.000(3) 0.007(3)
O16 0.048(4) 0.031(3) 0.048(4) 0.005(3) -0.009(3) 0.006(3)
C19 0.031(5) 0.035(4) 0.029(5) 0.005(3) 0.001(4) 0.008(3)
C20 0.040(6) 0.051(6) 0.049(6) 0.003(5) -0.006(5) 0.020(5)
F22 0.082(5) 0.073(4) 0.037(4) 0.001(3) -0.002(3) 0.032(4)
F23 0.038(4) 0.141(8) 0.067(5) 0.002(5) -0.001(4) 0.004(4)
F24 0.122(7) 0.049(4) 0.126(7) 0.007(4) -0.076(6) 0.027(4)
O17 0.054(5) 0.031(3) 0.065(5) 0.021(3) -0.022(4) 0.000(3)
O18 0.037(4) 0.030(3) 0.041(4) 0.006(3) -0.006(3) 0.008(3)
C21 0.040(5) 0.031(4) 0.036(5) 0.009(3) 0.003(4) 0.010(4)
C22 0.063(3) 0.063(3) 0.064(3) 0.0122(12) 0.0112(12) 0.0105(11)
F25 0.156(7) 0.062(5) 0.198(8) 0.055(5) -0.104(6) -0.007(5)
F26 0.299(11) 0.299(11) 0.299(11) 0.054(2) 0.058(2) 0.0501(19)
F27 0.092(7) 0.056(5) 0.246(13) 0.072(6) -0.089(8) -0.034(4)
O19 0.053(5) 0.054(4) 0.068(6) -0.008(4) 0.009(4) -0.013(4)
O20 0.030(4) 0.089(6) 0.034(4) 0.007(4) 0.000(3) 0.009(4)
C23 0.043(6) 0.057(6) 0.028(5) 0.017(4) 0.005(4) 0.004(5)
C24 0.052(8) 0.079(8) 0.047(7) 0.013(6) 0.012(6) 0.003(6)
F28 0.055(5) 0.152(9) 0.125(8) -0.090(7) 0.007(5) 0.000(5)
F29 0.038(4) 0.153(8) 0.072(5) -0.013(5) 0.009(4) 0.006(5)
F30 0.151(10) 0.136(9) 0.165(11) 0.093(8) 0.083(9) 0.086(8)
Ag13 0.0508(5) 0.0350(3) 0.0563(5) 0.0100(3) -0.0063(4) 0.0106(3)
N9 0.061(6) 0.064(6) 0.068(7) 0.032(5) 0.016(5) 0.034(5)
N10 0.059(6) 0.035(4) 0.049(5) 0.007(4) 0.006(4) 0.012(4)
C33 0.052(7) 0.046(6) 0.073(8) 0.015(5) -0.003(6) 0.007(5)
C34 0.054(7) 0.039(5) 0.081(9) 0.019(5) 0.008(6) 0.012(5)
C35 0.062(7) 0.054(6) 0.046(6) 0.007(5) 0.000(5) 0.024(5)
N11 0.062(6) 0.033(4) 0.052(6) 0.004(4) 0.001(5) 0.005(4)
N12 0.051(5) 0.031(4) 0.044(5) 0.006(3) 0.000(4) 0.003(3)
C36 0.055(7) 0.045(6) 0.074(8) 0.012(5) -0.018(6) 0.011(5)
C37 0.059(8) 0.041(5) 0.077(9) -0.007(5) -0.027(6) 0.012(5)
C38 0.050(6) 0.034(4) 0.042(6) 0.006(4) 0.003(5) 0.004(4)
Ag14 0.0426(4) 0.0277(3) 0.0556(5) 0.0041(3) -0.0075(4) 0.0012(3)
N13 0.048(5) 0.022(3) 0.051(5) 0.001(3) -0.003(4) -0.001(3)
N14 0.039(5) 0.034(4) 0.038(5) -0.005(3) 0.001(4) 0.001(3)
C39 0.043(6) 0.035(4) 0.033(5) -0.001(4) -0.007(4) -0.001(4)
C40 0.037(6) 0.038(5) 0.055(7) 0.005(4) -0.006(5) 0.001(4)
C41 0.032(5) 0.038(5) 0.063(7) 0.005(4) -0.020(5) -0.002(4)
N15 0.036(5) 0.033(4) 0.053(5) 0.006(3) -0.009(4) 0.003(3)
N16 0.056(6) 0.043(5) 0.062(6) 0.004(4) 0.004(5) 0.006(4)
C42 0.039(6) 0.044(5) 0.060(7) 0.014(5) -0.016(5) 0.007(4)
C43 0.030(5) 0.022(3) 0.036(5) 0.007(3) -0.002(4) 0.008(3)
C44 0.042(6) 0.038(5) 0.056(7) 0.005(4) -0.007(5) 0.010(4)
Ag15 0.0278(3) 0.0246(3) 0.0403(4) 0.0015(2) -0.0053(3) 0.0045(2)
Ag16 0.0379(4) 0.0297(3) 0.0445(4) 0.0076(3) -0.0076(3) 0.0069(3)
Ag17 0.0459(5) 0.0249(3) 0.0937(7) 0.0044(4) -0.0328(5) 0.0022(3)
Ag18 0.0344(4) 0.0280(3) 0.0347(4) 0.0007(2) -0.0058(3) 0.0038(2)
C45 0.033(5) 0.026(4) 0.039(5) 0.000(3) -0.003(4) 0.007(3)
C46 0.028(4) 0.020(3) 0.031(4) 0.005(3) -0.007(3) 0.001(3)
Ag20 0.0369(5) 0.0252(4) 0.0448(5) 0.0079(3) -0.0020(4) 0.0041(3)
Ag21 0.0369(5) 0.0252(4) 0.0448(5) 0.0079(3) -0.0020(4) 0.0041(3)
N17 0.033(4) 0.040(4) 0.049(5) 0.019(4) 0.002(4) 0.012(3)
N18D 0.049(5) 0.040(4) 0.042(5) 0.009(3) -0.005(4) 0.016(4)
N18 0.038(5) 0.063(5) 0.048(5) 0.018(4) 0.002(4) -0.003(4)
C57 0.057(7) 0.029(4) 0.056(7) 0.014(4) 0.001(5) 0.002(4)
C58 0.045(6) 0.035(4) 0.034(5) 0.013(4) -0.007(4) 0.001(4)
N19 0.049(5) 0.026(3) 0.043(5) 0.001(3) 0.003(4) -0.001(3)
N20D 0.042(5) 0.034(4) 0.063(6) 0.021(4) 0.000(4) 0.000(3)
N20 0.043(5) 0.040(4) 0.055(6) 0.008(4) -0.005(4) -0.001(4)
C59 0.045(6) 0.035(5) 0.051(6) 0.014(4) -0.003(5) 0.002(4)
C60 0.040(6) 0.037(5) 0.043(6) 0.010(4) -0.004(4) -0.011(4)
O21 0.029(3) 0.024(3) 0.038(4) 0.000(2) -0.008(3) 0.003(2)
O22 0.046(4) 0.031(3) 0.050(4) 0.005(3) -0.014(3) 0.009(3)
C47 0.024(4) 0.029(4) 0.033(5) 0.005(3) -0.002(4) 0.003(3)
C48 0.032(5) 0.023(4) 0.039(5) 0.007(3) -0.003(4) -0.003(3)
F31 0.046(4) 0.083(5) 0.035(3) -0.003(3) -0.003(3) -0.005(3)
F32 0.035(3) 0.054(4) 0.083(5) -0.020(3) -0.017(3) 0.013(3)
F33 0.049(4) 0.057(4) 0.089(5) 0.038(4) -0.024(4) -0.022(3)
O23 0.044(4) 0.025(3) 0.041(4) 0.004(2) -0.011(3) 0.003(3)
O24 0.034(3) 0.022(3) 0.049(4) 0.009(2) -0.010(3) -0.002(2)
C49 0.031(5) 0.026(4) 0.036(5) 0.006(3) 0.005(4) 0.007(3)
C50 0.064(7) 0.023(4) 0.045(6) 0.005(4) -0.002(5) 0.012(4)
F34 0.122(7) 0.030(3) 0.148(8) 0.008(4) -0.079(6) 0.007(4)
F35 0.200(10) 0.053(4) 0.062(5) 0.024(4) 0.003(6) 0.053(5)
F36 0.099(7) 0.059(5) 0.226(13) 0.033(6) 0.082(8) 0.039(5)
O25 0.035(4) 0.024(3) 0.051(4) 0.004(3) -0.009(3) 0.004(2)
O26 0.042(4) 0.031(3) 0.037(4) 0.007(3) -0.013(3) 0.003(3)
C51 0.030(5) 0.027(4) 0.034(5) -0.002(3) -0.003(4) 0.001(3)
C52 0.047(6) 0.035(5) 0.055(7) 0.002(4) -0.020(5) 0.004(4)
F37 0.121(7) 0.086(6) 0.062(5) 0.032(4) -0.043(5) -0.022(5)
F38 0.039(4) 0.103(6) 0.142(9) -0.020(6) -0.015(5) 0.014(4)
F39 0.101(6) 0.030(3) 0.121(7) 0.016(4) -0.075(5) -0.019(3)
O27 0.039(4) 0.026(3) 0.042(4) -0.001(2) -0.007(3) 0.003(2)
O28 0.048(4) 0.025(3) 0.041(4) -0.007(2) -0.013(3) 0.007(3)
C53 0.037(5) 0.025(4) 0.030(5) 0.005(3) 0.005(4) 0.008(3)
C54 0.063(7) 0.028(4) 0.054(7) 0.001(4) -0.018(6) 0.011(4)
F40 0.165(9) 0.071(5) 0.066(5) -0.002(4) 0.037(5) 0.065(6)
F41 0.079(5) 0.024(3) 0.107(6) 0.011(3) -0.035(4) -0.001(3)
F42 0.062(4) 0.040(3) 0.088(5) -0.006(3) -0.022(4) 0.024(3)
O29 0.034(4) 0.055(4) 0.057(5) -0.011(3) 0.003(3) -0.004(3)
O30 0.031(4) 0.058(4) 0.041(4) 0.007(3) 0.001(3) 0.006(3)
C55 0.036(5) 0.048(5) 0.031(5) 0.009(4) 0.006(4) 0.011(4)
C56 0.038(7) 0.067(7) 0.066(8) -0.016(6) 0.013(6) 0.000(5)
F43 0.049(5) 0.142(9) 0.135(9) -0.050(7) -0.022(5) 0.042(5)
F44 0.081(6) 0.112(7) 0.074(6) -0.018(5) 0.023(5) 0.009(5)
F45 0.099(7) 0.061(5) 0.175(10) 0.044(6) 0.039(7) 0.035(5)
Ag19 0.0456(4) 0.0233(3) 0.0486(4) 0.0063(3) -0.0078(3) -0.0024(3)
N21 0.047(5) 0.027(4) 0.064(6) 0.010(4) -0.014(4) -0.009(3)
N22 0.106(9) 0.030(4) 0.087(8) 0.008(5) -0.041(7) -0.023(5)
C61 0.043(6) 0.031(4) 0.038(5) 0.008(4) -0.008(4) -0.005(4)
C62 0.030(5) 0.036(4) 0.045(6) 0.007(4) -0.011(4) -0.003(4)
C63 0.034(5) 0.026(4) 0.042(5) 0.004(3) -0.003(4) -0.001(3)
N23 0.038(4) 0.022(3) 0.040(4) 0.005(3) -0.006(3) -0.005(3)
N24 0.039 0.025 0.045 0.007 0.001 0.001
C64 0.098 0.037 0.071 0.007 -0.043 -0.014
C65 0.063 0.027 0.093 0.008 -0.016 -0.005
C66 0.064 0.031 0.105 0.018 -0.025 -0.005

loop_
_atom_type_symbol
_atom_type_description
_atom_type_scat_dispersion_real
_atom_type_scat_dispersion_imag
_atom_type_scat_source
C C 0.0033 0.0016 'International Tables Vol C Tables 4.2.6.8 and 6.1.1.4'
H H 0.0000 0.0000 'International Tables Vol C Tables 4.2.6.8 and 6.1.1.4'
N N 0.0061 0.0033 'International Tables Vol C Tables 4.2.6.8 and 6.1.1.4'
O O 0.0106 0.0060 'International Tables Vol C Tables 4.2.6.8 and 6.1.1.4'
F F 0.0171 0.0103 'International Tables Vol C Tables 4.2.6.8 and 6.1.1.4'
Ag Ag -0.8971 1.1015 'International Tables Vol C Tables 4.2.6.8 and 6.1.1.4'

loop_
_geom_angle_atom_site_label_1
_geom_angle_atom_site_label_2
_geom_angle_atom_site_label_3
_geom_angle
_geom_angle_site_symmetry_1
_geom_angle_site_symmetry_3
O8 Ag1 C1 128.6(3) . .
O8 Ag1 O1 102.5(2) . .
C1 Ag1 O1 128.5(3) . .
O8 Ag1 Ag2 157.6(2) . .
C1 Ag1 Ag2 51.7(2) . .
O1 Ag1 Ag2 83.90(14) . .
O8 Ag1 Ag4 82.55(16) . .
C1 Ag1 Ag4 51.2(2) . .
O1 Ag1 Ag4 161.95(17) . .
Ag2 Ag1 Ag4 85.31(3) . .
O8 Ag1 Ag9 116.3(2) . .
C1 Ag1 Ag9 80.0(2) . .
O1 Ag1 Ag9 71.29(17) . .
Ag2 Ag1 Ag9 86.04(4) . .
Ag4 Ag1 Ag9 122.32(4) . .
O2 Ag2 C1 128.0(3) . .
O2 Ag2 O3 104.3(2) . .
C1 Ag2 O3 117.2(3) . .
O2 Ag2 O9 108.2(4) . .
C1 Ag2 O9 95.6(4) . .
O3 Ag2 O9 98.8(4) . .
O2 Ag2 Ag3 167.4(2) . .
C1 Ag2 Ag3 55.3(2) . .
O3 Ag2 Ag3 81.55(16) . .
O9 Ag2 Ag3 59.5(3) . .
O2 Ag2 Ag1 82.01(15) . .
C1 Ag2 Ag1 52.4(2) . .
O3 Ag2 Ag1 168.1(2) . .
O9 Ag2 Ag1 88.6(3) . .
Ag3 Ag2 Ag1 94.34(3) . .
O5 Ag3 O4 103.1(2) . .
O5 Ag3 C1 125.0(3) . .
O4 Ag3 C1 122.3(3) . .
O5 Ag3 Ag2 171.37(16) . .
O4 Ag3 Ag2 84.50(16) . .
C1 Ag3 Ag2 51.4(2) . .
O5 Ag3 Ag4 85.53(15) . .
O4 Ag3 Ag4 171.23(16) . .
C1 Ag3 Ag4 51.36(19) . .
Ag2 Ag3 Ag4 86.76(3) . .
O5 Ag3 Ag11 71.80(19) . .
O4 Ag3 Ag11 94.24(19) . .
C1 Ag3 Ag11 75.3(3) . .
Ag2 Ag3 Ag11 112.07(5) . .
Ag4 Ag3 Ag11 89.79(4) . .
C1 Ag4 O6 124.9(3) . .
C1 Ag4 O7 126.4(3) . .
O6 Ag4 O7 102.7(2) . .
C1 Ag4 O10 107.6(4) . .
O6 Ag4 O10 90.1(3) . .
O7 Ag4 O10 94.2(4) . .
C1 Ag4 Ag3 55.2(2) . .
O6 Ag4 Ag3 81.11(15) . .
O7 Ag4 Ag3 169.86(18) . .
O10 Ag4 Ag3 76.3(3) . .
C1 Ag4 Ag1 51.7(2) . .
O6 Ag4 Ag1 174.21(16) . .
O7 Ag4 Ag1 82.48(15) . .
O10 Ag4 Ag1 87.0(2) . .
Ag3 Ag4 Ag1 93.34(3) . .
C1 Ag4 Ag12 72.7(3) . .
O6 Ag4 Ag12 100.88(18) . .
O7 Ag4 Ag12 75.64(19) . .
O10 Ag4 Ag12 166.4(3) . .
Ag3 Ag4 Ag12 113.12(4) . .
Ag1 Ag4 Ag12 82.77(3) . .
O18 Ag5 O11 103.3(2) . .
O18 Ag5 C4 111.8(3) . .
O11 Ag5 C4 114.2(3) . .
O18 Ag5 O20 135.0(3) . .
O11 Ag5 O20 103.4(2) . .
C4 Ag5 O20 88.9(3) . .
O18 Ag5 Ag8 83.38(16) . .
O11 Ag5 Ag8 163.9(2) . .
C4 Ag5 Ag8 49.9(2) . .
O20 Ag5 Ag8 80.78(16) . .
O18 Ag5 Ag6 159.94(18) . .
O11 Ag5 Ag6 82.19(16) . .
C4 Ag5 Ag6 49.5(2) . .
O20 Ag5 Ag6 59.71(18) . .
Ag8 Ag5 Ag6 86.81(3) . .
C4 Ag6 O13 131.0(3) . .
C4 Ag6 O12 129.4(3) . .
O13 Ag6 O12 98.3(2) . .
C4 Ag6 Ag7 52.2(2) . .
O13 Ag6 Ag7 82.37(18) . .
O12 Ag6 Ag7 171.85(17) . .
C4 Ag6 Ag5 59.9(2) . .
O13 Ag6 Ag5 152.5(2) . .
O12 Ag6 Ag5 82.39(14) . .
Ag7 Ag6 Ag5 93.30(3) . .
C4 Ag6 Ag10 71.1(3) . .
O13 Ag6 Ag10 76.2(2) . .
O12 Ag6 Ag10 119.41(17) . .
Ag7 Ag6 Ag10 68.67(3) . .
Ag5 Ag6 Ag10 127.46(4) . .
O15 Ag7 C4 125.0(3) . .
O15 Ag7 O14 101.3(2) . .
C4 Ag7 O14 133.6(3) . .
O15 Ag7 Ag6 166.00(18) . .
C4 Ag7 Ag6 51.6(2) . .
O14 Ag7 Ag6 83.29(18) . .
O15 Ag7 Ag8 82.62(16) . .
C4 Ag7 Ag8 51.7(2) . .
O14 Ag7 Ag8 147.95(19) . .
Ag6 Ag7 Ag8 86.54(3) . .
O15 Ag7 Ag10 132.33(19) . .
C4 Ag7 Ag10 66.7(3) . .
O14 Ag7 Ag10 83.7(2) . .
Ag6 Ag7 Ag10 60.97(3) . .
Ag8 Ag7 Ag10 117.26(3) . .
C4 Ag8 O17 118.3(3) . .
C4 Ag8 O16 123.7(3) . .
O17 Ag8 O16 102.9(2) . .
C4 Ag8 O19 112.1(3) . .
O17 Ag8 O19 104.1(3) . .
O16 Ag8 O19 91.1(3) . .
C4 Ag8 Ag5 59.7(2) . .
O17 Ag8 Ag5 82.59(17) . .
O16 Ag8 Ag5 168.68(19) . .
O19 Ag8 Ag5 77.9(2) . .
C4 Ag8 Ag7 51.8(2) . .
O17 Ag8 Ag7 169.8(2) . .
O16 Ag8 Ag7 83.20(16) . .
O19 Ag8 Ag7 83.8(2) . .
Ag5 Ag8 Ag7 92.87(3) . .
C2 C1 Ag2 114.1(6) . .
C2 C1 Ag4 131.0(8) . .
Ag2 C1 Ag4 114.8(5) . .
C2 C1 Ag1 118.1(7) . .
Ag2 C1 Ag1 76.0(3) . .
Ag4 C1 Ag1 77.1(3) . .
C2 C1 Ag3 118.8(6) . .
Ag2 C1 Ag3 73.3(3) . .
Ag4 C1 Ag3 73.5(3) . .
Ag1 C1 Ag3 122.3(5) . .
C1 C2 C3 177.9(9) . .
C4 C3 C2 177.0(9) . .
C3 C4 Ag6 127.1(7) . .
C3 C4 Ag8 116.3(7) . .
Ag6 C4 Ag8 116.3(4) . .
C3 C4 Ag7 121.1(7) . .
Ag6 C4 Ag7 76.2(3) . .
Ag8 C4 Ag7 76.5(3) . .
C3 C4 Ag5 124.3(6) . .
Ag6 C4 Ag5 70.6(3) . .
Ag8 C4 Ag5 70.4(3) . .
Ag7 C4 Ag5 114.2(4) . .
N2D Ag9 N4 178.8(4) . .
N2D Ag9 Ag1 109.6(3) . .
N4 Ag9 Ag1 69.7(3) . .
N8D Ag10 N2 177.2(4) . .
N8D Ag10 Ag6 109.2(3) . .
N2 Ag10 Ag6 70.8(3) . .
N8D Ag10 Ag7 59.2(2) . .
N2 Ag10 Ag7 120.5(3) . .
Ag6 Ag10 Ag7 50.36(3) . .
N6D Ag11 N8 175.7(4) . .
N6D Ag11 Ag3 101.8(3) . .
N8 Ag11 Ag3 82.3(2) . .
N6 Ag12 N4D 178.6(4) . .
N6 Ag12 Ag4 80.2(3) . .
N4D Ag12 Ag4 100.9(3) . .
C25 N1 C26 107.7(8) . .
C25 N1 H1 126.2 . .
C26 N1 H1 126.2 . .
C25 N2 N2D 106.6(8) . .
C25 N2 Ag10 118.1(7) . .
N2D N2 Ag10 135.2(7) . .
C26 N2D N2 106.2(8) . .
C26 N2D Ag9 119.4(7) . .
N2 N2D Ag9 134.1(7) . .
N1 C25 N2 109.7(8) . .
N1 C25 H25 125.2 . .
N2 C25 H25 125.2 . .
N2D C26 N1 109.8(8) . .
N2D C26 H26 125.1 . .
N1 C26 H26 125.1 . .
C27 N3 C28 107.3(8) . .
C27 N3 H3 126.3 . .
C28 N3 H3 126.3 . .
C27 N4 N4D 106.2(8) . .
C27 N4 Ag9 116.9(7) . .
N4D N4 Ag9 136.6(7) . .
C28 N4D N4 106.0(8) . .
C28 N4D Ag12 117.3(8) . .
N4 N4D Ag12 135.6(6) . .
N4 C27 N3 110.1(9) . .
N4 C27 H27 125.0 . .
N3 C27 H27 125.0 . .
N4D C28 N3 110.3(9) . .
N4D C28 H28 124.8 . .
N3 C28 H28 124.8 . .
C30 N5 C29 109.0(8) . .
C30 N5 H5 125.5 . .
C29 N5 H5 125.5 . .
C29 N6 N6D 106.9(8) . .
C29 N6 Ag12 119.8(7) . .
N6D N6 Ag12 133.2(7) . .
C30 N6D N6 107.2(8) . .
C30 N6D Ag11 117.3(7) . .
N6 N6D Ag11 134.9(7) . .
N6 C29 N5 108.9(8) . .
N6 C29 H29 125.6 . .
N5 C29 H29 125.6 . .
N5 C30 N6D 107.9(8) . .
N5 C30 H30 126.0 . .
N6D C30 H30 126.0 . .
C32 N7 C31 108.5(8) . .
C32 N7 H7 125.7 . .
C31 N7 H7 125.8 . .
C31 N8 N8D 106.7(8) . .
C31 N8 Ag11 118.6(7) . .
N8D N8 Ag11 133.3(6) . .
C32 N8D N8 107.0(8) . .
C32 N8D Ag10 116.7(8) . .
N8 N8D Ag10 135.8(7) . .
N8 C31 N7 108.6(9) . .
N8 C31 H31 125.7 . .
N7 C31 H31 125.7 . .
N8D C32 N7 109.2(9) . .
N8D C32 H32 125.4 . .
N7 C32 H32 125.4 . .
C5 O1 Ag1 119.5(5) . .
C5 O2 Ag2 124.6(5) . .
O1 C5 O2 129.9(8) . .
O1 C5 C6 116.0(7) . .
O2 C5 C6 114.1(7) . .
F3 C6 F2 107.5(9) . .
F3 C6 F1 107.7(9) . .
F2 C6 F1 104.9(8) . .
F3 C6 C5 110.9(8) . .
F2 C6 C5 112.0(8) . .
F1 C6 C5 113.3(7) . .
C7 O3 Ag2 122.4(6) . .
C7 O4 Ag3 120.5(6) . .
O3 C7 O4 129.4(8) . .
O3 C7 C8 113.9(8) . .
O4 C7 C8 116.7(8) . .
F6 C8 F4 108.0(8) . .
F6 C8 F5 106.6(8) . .
F4 C8 F5 105.2(8) . .
F6 C8 C7 113.7(8) . .
F4 C8 C7 111.3(8) . .
F5 C8 C7 111.6(8) . .
C9 O5 Ag3 119.8(6) . .
C9 O6 Ag4 123.3(6) . .
O5 C9 O6 130.2(8) . .
O5 C9 C10 114.4(8) . .
O6 C9 C10 115.3(8) . .
F8 C10 F7 116.1(12) . .
F8 C10 F9 100.3(11) . .
F7 C10 F9 100.6(12) . .
F8 C10 C9 114.9(10) . .
F7 C10 C9 114.2(8) . .
F9 C10 C9 108.4(10) . .
C11 O7 Ag4 119.6(5) . .
C11 O8 Ag1 123.2(5) . .
O8 C11 O7 131.2(8) . .
O8 C11 C12 114.2(8) . .
O7 C11 C12 114.6(8) . .
F11 C12 F10 105.1(13) . .
F11 C12 F12 107.2(12) . .
F10 C12 F12 103.0(11) . .
F11 C12 C11 114.9(10) . .
F10 C12 C11 112.7(11) . .
F12 C12 C11 112.9(9) . .
C13 O9 Ag2 122.2(11) . .
C13 O10 Ag4 119.3(9) . .
O10 C13 O9 124.5(16) . .
O10 C13 C14 112.9(17) . .
O9 C13 C14 121.9(16) . .
F14 C14 F13 109(2) . .
F14 C14 F15 108(2) . .
F13 C14 F15 104(2) . .
F14 C14 C13 115.9(19) . .
F13 C14 C13 117(2) . .
F15 C14 C13 103(2) . .
C15 O11 Ag5 120.6(6) . .
C15 O12 Ag6 121.2(6) . .
O12 C15 O11 129.1(9) . .
O12 C15 C16 115.1(7) . .
O11 C15 C16 115.8(7) . .
F16 C16 F17 108.1(8) . .
F16 C16 F18 108.0(8) . .
F17 C16 F18 104.0(8) . .
F16 C16 C15 114.8(8) . .
F17 C16 C15 111.0(7) . .
F18 C16 C15 110.4(8) . .
C17 O13 Ag6 122.1(7) . .
C17 O14 Ag7 120.8(6) . .
O13 C17 O14 129.6(9) . .
O13 C17 C18 117.0(10) . .
O14 C17 C18 113.4(9) . .
F20 C18 F21 106.9(12) . .
F20 C18 F19 104.3(12) . .
F21 C18 F19 108.9(14) . .
F20 C18 C17 112.7(12) . .
F21 C18 C17 110.3(11) . .
F19 C18 C17 113.4(10) . .
C19 O15 Ag7 122.9(6) . .
C19 O16 Ag8 120.7(6) . .
O15 C19 O16 130.2(9) . .
O15 C19 C20 117.0(8) . .
O16 C19 C20 112.8(8) . .
F24 C20 F23 109.1(10) . .
F24 C20 F22 106.7(10) . .
F23 C20 F22 103.6(10) . .
F24 C20 C19 113.9(9) . .
F23 C20 C19 111.8(9) . .
F22 C20 C19 111.1(8) . .
C21 O17 Ag8 122.6(6) . .
C21 O18 Ag5 120.7(5) . .
O18 C21 O17 130.4(8) . .
O18 C21 C22 116.2(8) . .
O17 C21 C22 113.4(9) . .
F25 C22 F27 119.0(12) . .
F25 C22 F26 90.9(13) . .
F27 C22 F26 88.6(13) . .
F25 C22 C21 120.2(11) . .
F27 C22 C21 119.6(11) . .
F26 C22 C21 101.1(14) . .
C23 O19 Ag8 118.1(7) . .
C23 O20 Ag5 111.7(7) . .
O19 C23 O20 127.7(11) . .
O19 C23 C24 115.4(10) . .
O20 C23 C24 116.9(10) . .
F30 C24 F28 113.5(14) . .
F30 C24 F29 103.9(12) . .
F28 C24 F29 104.3(11) . .
F30 C24 C23 109.4(10) . .
F28 C24 C23 112.5(11) . .
F29 C24 C23 112.8(11) . .
N12 Ag13 N10 173.3(3) . .
C35 N9 C34 108.3(10) . .
C35 N9 H9 125.9 . .
C34 N9 H9 125.9 . .
C35 N10 C33 106.0(9) . .
C35 N10 Ag13 124.4(7) . .
C33 N10 Ag13 129.5(8) . .
N10 C33 C34 110.9(11) . .
N10 C33 H33 124.5 . .
C34 C33 H33 124.5 . .
N9 C34 C33 104.7(10) . .
N9 C34 H34 127.7 . .
C33 C34 H34 127.7 . .
N10 C35 N9 110.1(11) . .
N10 C35 H35 125.0 . .
N9 C35 H35 125.0 . .
C38 N11 C36 108.1(9) . .
C38 N11 H11 126.0 . .
C36 N11 H11 126.0 . .
C38 N12 C37 105.5(8) . .
C38 N12 Ag13 127.0(7) . .
C37 N12 Ag13 127.5(7) . .
N11 C36 C37 105.7(9) . .
N11 C36 H36 127.2 . .
C37 C36 H36 127.2 . .
C36 C37 N12 109.6(10) . .
C36 C37 H37 125.2 . .
N12 C37 H37 125.2 . .
N12 C38 N11 111.2(9) . .
N12 C38 H38 124.4 . .
N11 C38 H38 124.4 . .
N15 Ag14 N13 172.3(3) . .
C39 N13 C41 106.9(8) . .
C39 N13 Ag14 125.5(6) . .
C41 N13 Ag14 127.5(7) . .
C39 N14 C40 107.6(8) . .
C39 N14 H14 126.2 . .
C40 N14 H14 126.2 . .
N13 C39 N14 110.5(8) . .
N13 C39 H39 124.8 . .
N14 C39 H39 124.8 . .
C41 C40 N14 106.5(9) . .
C41 C40 H40 126.7 . .
N14 C40 H40 126.7 . .
N13 C41 C40 108.4(9) . .
N13 C41 H41 125.8 . .
C40 C41 H41 125.8 . .
C44 N15 C42 103.9(8) . .
C44 N15 Ag14 126.8(7) . .
C42 N15 Ag14 129.2(6) . .
C43 N16 C42 105.7(9) . .
C43 N16 H16 127.2 . .
C42 N16 H16 127.2 . .
N15 C42 N16 110.6(9) . .
N15 C42 H42 124.7 . .
N16 C42 H42 124.7 . .
C44 C43 N16 107.3(8) . .
C44 C43 H43 126.3 . .
N16 C43 H43 126.3 . .
C43 C44 N15 112.5(9) . .
C43 C44 H44 123.7 . .
N15 C44 H44 123.7 . .
O21 Ag15 O28 102.3(2) . .
O21 Ag15 C45 128.7(3) . .
O28 Ag15 C45 128.9(3) . .
O21 Ag15 Ag18 164.63(17) . .
O28 Ag15 Ag18 80.59(16) . .
C45 Ag15 Ag18 50.6(2) . .
O21 Ag15 Ag16 83.44(14) . .
O28 Ag15 Ag16 150.75(19) . .
C45 Ag15 Ag16 53.2(2) . .
Ag18 Ag15 Ag16 86.90(3) . .
O21 Ag15 Ag20 119.60(17) . .
O28 Ag15 Ag20 81.6(2) . .
C45 Ag15 Ag20 73.2(3) . .
Ag18 Ag15 Ag20 75.68(5) . .
Ag16 Ag15 Ag20 120.77(4) . .
O22 Ag16 O23 105.8(2) . .
O22 Ag16 C45 115.9(3) . .
O23 Ag16 C45 120.4(3) . .
O22 Ag16 O29 92.2(3) . .
O23 Ag16 O29 112.6(3) . .
C45 Ag16 O29 106.4(3) . .
O22 Ag16 Ag17 170.77(15) . .
O23 Ag16 Ag17 83.29(16) . .
C45 Ag16 Ag17 59.1(2) . .
O29 Ag16 Ag17 82.36(17) . .
O22 Ag16 Ag15 79.42(16) . .
O23 Ag16 Ag15 170.92(18) . .
C45 Ag16 Ag15 50.7(2) . .
O29 Ag16 Ag15 74.1(2) . .
Ag17 Ag16 Ag15 91.87(3) . .
O24 Ag17 O25 102.1(2) . .
O24 Ag17 O30 132.5(3) . .
O25 Ag17 O30 98.9(2) . .
O24 Ag17 C45 112.2(3) . .
O25 Ag17 C45 119.4(3) . .
O30 Ag17 C45 93.0(3) . .
O24 Ag17 Ag16 82.85(15) . .
O25 Ag17 Ag16 171.31(18) . .
O30 Ag17 Ag16 82.45(16) . .
C45 Ag17 Ag16 52.0(2) . .
O24 Ag17 Ag18 159.26(19) . .
O25 Ag17 Ag18 84.20(15) . .
O30 Ag17 Ag18 64.36(18) . .
C45 Ag17 Ag18 49.08(18) . .
Ag16 Ag17 Ag18 88.72(3) . .
C45 Ag18 O27 133.9(3) . .
C45 Ag18 O26 126.8(3) . .
O27 Ag18 O26 98.2(2) . .
C45 Ag18 Ag17 59.9(2) . .
O27 Ag18 Ag17 148.36(18) . .
O26 Ag18 Ag17 82.06(15) . .
C45 Ag18 Ag15 51.7(2) . .
O27 Ag18 Ag15 84.88(16) . .
O26 Ag18 Ag15 173.01(17) . .
Ag17 Ag18 Ag15 92.05(3) . .
C45 Ag18 Ag21 69.7(2) . .
O27 Ag18 Ag21 128.95(18) . .
O26 Ag18 Ag21 68.67(18) . .
Ag17 Ag18 Ag21 80.85(3) . .
Ag15 Ag18 Ag21 114.23(3) . .
C46 C45 Ag18 130.0(7) . .
C46 C45 Ag15 118.7(7) . .
Ag18 C45 Ag15 77.7(3) . .
C46 C45 Ag16 113.2(6) . .
Ag18 C45 Ag16 116.6(4) . .
Ag15 C45 Ag16 76.2(3) . .
C46 C45 Ag17 126.4(6) . .
Ag18 C45 Ag17 71.0(3) . .
Ag15 C45 Ag17 113.7(4) . .
Ag16 C45 Ag17 68.9(3) . .
C45 C46 C46 178.4(10) . 2_765
N20 Ag20 N18 177.2(4) . .
N20 Ag20 Ag15 111.8(3) . .
N18 Ag20 Ag15 70.4(3) . .
N20D Ag21 N18D 176.6(4) . 2_765
N20D Ag21 Ag18 66.8(3) . .
N18D Ag21 Ag18 114.7(3) 2_765 .
C57 N17 C58 107.7(8) . .
C57 N17 H17 126.2 . .
C58 N17 H17 126.2 . .
C58 N18D N18 105.2(8) . .
C58 N18D Ag21 119.1(7) . 2_765
N18 N18D Ag21 133.7(6) . 2_765
C57 N18 N18D 107.3(8) . .
C57 N18 Ag20 113.3(7) . .
N18D N18 Ag20 139.3(7) . .
N17 C57 N18 109.0(9) . .
N17 C57 H57 125.5 . .
N18 C57 H57 125.5 . .
N18D C58 N17 110.8(9) . .
N18D C58 H58 124.6 . .
N17 C58 H58 124.6 . .
C60 N19 C59 108.9(8) . .
C60 N19 H19 125.6 . .
C59 N19 H19 125.6 . .
C60 N20D N20 106.3(8) . .
C60 N20D Ag21 122.1(7) . .
N20 N20D Ag21 131.6(7) . .
C59 N20 N20D 107.2(8) . .
C59 N20 Ag20 120.0(7) . .
N20D N20 Ag20 131.8(6) . .
N20 C59 N19 107.7(8) . .
N20 C59 H59 126.1 . .
N19 C59 H59 126.1 . .
N19 C60 N20D 109.8(8) . .
N19 C60 H60 125.1 . .
N20D C60 H60 125.1 . .
C47 O21 Ag15 120.1(5) . .
C47 O22 Ag16 123.0(6) . .
O22 C47 O21 128.9(8) . .
O22 C47 C48 115.9(7) . .
O21 C47 C48 115.1(7) . .
F31 C48 F32 105.7(8) . .
F31 C48 F33 107.1(8) . .
F32 C48 F33 107.4(9) . .
F31 C48 C47 109.5(8) . .
F32 C48 C47 113.6(7) . .
F33 C48 C47 113.1(7) . .
C49 O23 Ag16 119.2(5) . .
C49 O24 Ag17 124.0(5) . .
O24 C49 O23 129.6(8) . .
O24 C49 C50 114.9(8) . .
O23 C49 C50 115.5(8) . .
F34 C50 F35 112.0(10) . .
F34 C50 F36 103.2(11) . .
F35 C50 F36 102.4(11) . .
F34 C50 C49 116.2(9) . .
F35 C50 C49 114.4(9) . .
F36 C50 C49 106.9(9) . .
C51 O25 Ag17 120.2(6) . .
C51 O26 Ag18 122.8(5) . .
O25 C51 O26 130.2(8) . .
O25 C51 C52 114.2(8) . .
O26 C51 C52 115.6(8) . .
F39 C52 F37 107.0(10) . .
F39 C52 F38 109.7(11) . .
F37 C52 F38 101.5(10) . .
F39 C52 C51 114.6(8) . .
F37 C52 C51 112.9(10) . .
F38 C52 C51 110.2(9) . .
C53 O27 Ag18 118.4(5) . .
C53 O28 Ag15 124.9(5) . .
O28 C53 O27 130.8(8) . .
O28 C53 C54 116.6(8) . .
O27 C53 C54 112.6(8) . .
F40 C54 F42 110.1(11) . .
F40 C54 F41 105.7(9) . .
F42 C54 F41 105.4(8) . .
F40 C54 C53 109.8(8) . .
F42 C54 C53 113.2(8) . .
F41 C54 C53 112.4(10) . .
C55 O29 Ag16 118.7(7) . .
C55 O30 Ag17 119.5(6) . .
O29 C55 O30 131.0(10) . .
O29 C55 C56 116.4(9) . .
O30 C55 C56 112.5(9) . .
F43 C56 F45 114.4(13) . .
F43 C56 F44 102.7(11) . .
F45 C56 F44 100.0(10) . .
F43 C56 C55 116.7(10) . .
F45 C56 C55 114.3(10) . .
F44 C56 C55 106.0(10) . .
N21 Ag19 N23 175.0(3) . .
C64 N21 C66 105.2(9) . .
C64 N21 Ag19 127.2(8) . .
C66 N21 Ag19 127.4(7) . .
C65 N22 C64 106.5(9) . .
C65 N22 H22 126.7 . .
C64 N22 H22 126.7 . .
N23 C61 N24 110.9(8) . .
N23 C61 H61 124.6 . .
N24 C61 H61 124.6 . .
N23 C62 C63 108.3(8) . .
N23 C62 H62 125.9 . .
C63 C62 H62 125.9 . .
N24 C63 C62 106.9(8) . .
N24 C63 H63 126.5 . .
C62 C63 H63 126.5 . .
C61 N23 C62 105.9(7) . .
C61 N23 Ag19 125.7(6) . .
C62 N23 Ag19 128.4(6) . .
C61 N24 C63 108.0(7) . .
C61 N24 H24 126.0 . .
C63 N24 H24 126.0 . .
N21 C64 N22 112.8(11) . .
N21 C64 H64 123.6 . .
N22 C64 H64 123.6 . .
N22 C65 C66 106.6(10) . .
N22 C65 H65 126.7 . .
C66 C65 H65 126.7 . .
C65 C66 N21 108.3(10) . .
C65 C66 H66 125.8 . .
N21 C66 H66 125.9 . .

loop_
_geom_bond_atom_site_label_1
_geom_bond_atom_site_label_2
_geom_bond_distance
_geom_bond_site_symmetry_2
Ag1 O8 2.260(6) .
Ag1 C1 2.285(9) .
Ag1 O1 2.294(6) .
Ag1 Ag2 2.7993(10) .
Ag1 Ag4 2.8365(10) .
Ag1 Ag9 3.2008(17) .
Ag2 O2 2.242(6) .
Ag2 C1 2.264(10) .
Ag2 O3 2.311(6) .
Ag2 O9 2.511(15) .
Ag2 Ag3 2.7758(11) .
Ag3 O5 2.285(6) .
Ag3 O4 2.285(6) .
Ag3 C1 2.384(9) .
Ag3 Ag4 2.7840(10) .
Ag3 Ag11 3.357(2) .
Ag4 C1 2.268(8) .
Ag4 O6 2.324(6) .
Ag4 O7 2.326(6) .
Ag4 O10 2.456(10) .
Ag4 Ag12 3.2780(17) .
Ag5 O18 2.290(6) .
Ag5 O11 2.306(7) .
Ag5 C4 2.558(9) .
Ag5 O20 2.559(8) .
Ag5 Ag8 2.7907(12) .
Ag5 Ag6 2.7900(11) .
Ag6 C4 2.249(9) .
Ag6 O13 2.277(6) .
Ag6 O12 2.313(6) .
Ag6 Ag7 2.7878(10) .
Ag6 Ag10 3.1655(16) .
Ag7 O15 2.256(7) .
Ag7 C4 2.269(9) .
Ag7 O14 2.265(6) .
Ag7 Ag8 2.8067(10) .
Ag7 Ag10 3.3725(17) .
Ag8 C4 2.265(10) .
Ag8 O17 2.265(6) .
Ag8 O16 2.289(7) .
Ag8 O19 2.398(9) .
C1 C2 1.219(13) .
C2 C3 1.379(13) .
C3 C4 1.227(13) .
Ag9 N2D 2.147(8) .
Ag9 N4 2.164(9) .
Ag10 N8D 2.143(9) .
Ag10 N2 2.146(9) .
Ag11 N6D 2.112(8) .
Ag11 N8 2.146(9) .
Ag12 N6 2.071(9) .
Ag12 N4D 2.142(9) .
N1 C25 1.313(12) .
N1 C26 1.358(10) .
N1 H1 0.8600 .
N2 C25 1.333(13) .
N2 N2D 1.409(12) .
N2D C26 1.308(13) .
C25 H25 0.9300 .
C26 H26 0.9300 .
N3 C27 1.332(11) .
N3 C28 1.326(13) .
N3 H3 0.8600 .
N4 C27 1.305(13) .
N4 N4D 1.416(13) .
N4D C28 1.306(13) .
C27 H27 0.9300 .
C28 H28 0.9300 .
N5 C30 1.331(12) .
N5 C29 1.324(13) .
N5 H5 0.8600 .
N6 C29 1.329(12) .
N6 N6D 1.378(11) .
N6D C30 1.340(13) .
C29 H29 0.9300 .
C30 H30 0.9300 .
N7 C32 1.345(12) .
N7 C31 1.338(13) .
N7 H7 0.8600 .
N8 C31 1.344(12) .
N8 N8D 1.403(13) .
N8D C32 1.323(13) .
C31 H31 0.9300 .
C32 H32 0.9300 .
O1 C5 1.241(9) .
O2 C5 1.237(10) .
C5 C6 1.544(12) .
C6 F3 1.293(11) .
C6 F2 1.316(11) .
C6 F1 1.331(10) .
O3 C7 1.244(11) .
O4 C7 1.235(11) .
C7 C8 1.527(11) .
C8 F6 1.335(11) .
C8 F4 1.315(12) .
C8 F5 1.351(12) .
O5 C9 1.237(10) .
O6 C9 1.241(10) .
C9 C10 1.539(13) .
C10 F8 1.227(15) .
C10 F7 1.277(12) .
C10 F9 1.367(16) .
O7 C11 1.238(11) .
O8 C11 1.235(11) .
C11 C12 1.539(12) .
C12 F11 1.255(14) .
C12 F10 1.266(17) .
C12 F12 1.329(13) .
O9 C13 1.30(2) .
O10 C13 1.149(17) .
C13 C14 1.446(19) .
C14 F14 1.27(2) .
C14 F13 1.28(2) .
C14 F15 1.33(2) .
O11 C15 1.247(10) .
O12 C15 1.229(10) .
C15 C16 1.538(12) .
C16 F16 1.311(10) .
C16 F17 1.324(11) .
C16 F18 1.333(12) .
O13 C17 1.212(12) .
O14 C17 1.269(12) .
C17 C18 1.526(14) .
C18 F20 1.301(17) .
C18 F21 1.306(18) .
C18 F19 1.315(15) .
O15 C19 1.241(11) .
O16 C19 1.240(10) .
C19 C20 1.534(13) .
C20 F24 1.311(12) .
C20 F23 1.323(14) .
C20 F22 1.326(12) .
O17 C21 1.243(11) .
O18 C21 1.223(11) .
C21 C22 1.511(15) .
C22 F25 1.187(13) .
C22 F27 1.243(13) .
C22 F26 1.468(19) .
O19 C23 1.225(12) .
O20 C23 1.265(12) .
C23 C24 1.521(17) .
C24 F30 1.297(15) .
C24 F28 1.303(15) .
C24 F29 1.320(14) .
Ag13 N12 2.093(8) .
Ag13 N10 2.096(8) .
N9 C35 1.339(13) .
N9 C34 1.364(16) .
N9 H9 0.8600 .
N10 C35 1.322(14) .
N10 C33 1.341(13) .
C33 C34 1.355(15) .
C33 H33 0.9300 .
C34 H34 0.9300 .
C35 H35 0.9300 .
N11 C38 1.324(12) .
N11 C36 1.343(14) .
N11 H11 0.8600 .
N12 C38 1.302(12) .
N12 C37 1.360(13) .
C36 C37 1.346(15) .
C36 H36 0.9300 .
C37 H37 0.9300 .
C38 H38 0.9300 .
Ag14 N15 2.095(8) .
Ag14 N13 2.099(7) .
N13 C39 1.321(12) .
N13 C41 1.358(12) .
N14 C39 1.331(11) .
N14 C40 1.363(12) .
N14 H14 0.8600 .
C39 H39 0.9300 .
C40 C41 1.361(13) .
C40 H40 0.9300 .
C41 H41 0.9300 .
N15 C44 1.321(12) .
N15 C42 1.363(12) .
N16 C43 1.356(13) .
N16 C42 1.349(13) .
N16 H16 0.8600 .
C42 H42 0.9300 .
C43 C44 1.318(12) .
C43 H43 0.9300 .
C44 H44 0.9300 .
Ag15 O21 2.267(6) .
Ag15 O28 2.277(6) .
Ag15 C45 2.272(8) .
Ag15 Ag18 2.8290(9) .
Ag15 Ag16 2.8529(9) .
Ag15 Ag20 3.105(2) .
Ag16 O22 2.291(7) .
Ag16 O23 2.306(6) .
Ag16 C45 2.352(9) .
Ag16 O29 2.403(7) .
Ag16 Ag17 2.7867(11) .
Ag17 O24 2.243(5) .
Ag17 O25 2.325(6) .
Ag17 O30 2.395(7) .
Ag17 C45 2.564(10) .
Ag17 Ag18 2.8024(11) .
Ag18 C45 2.239(8) .
Ag18 O27 2.288(6) .
Ag18 O26 2.312(6) .
Ag18 Ag21 3.3231(14) .
C45 C46 1.211(12) .
C46 C46 1.381(18) 2_765
Ag20 N20 2.108(9) .
Ag20 N18 2.135(9) .
Ag21 N20D 2.072(8) .
Ag21 N18D 2.137(8) 2_765
N17 C57 1.330(13) .
N17 C58 1.336(11) .
N17 H17 0.8600 .
N18D C58 1.318(12) .
N18D N18 1.411(12) .
N18D Ag21 2.137(8) 2_765
N18 C57 1.328(13) .
C57 H57 0.9300 .
C58 H58 0.9300 .
N19 C60 1.324(12) .
N19 C59 1.354(13) .
N19 H19 0.8600 .
N20D C60 1.333(12) .
N20D N20 1.406(12) .
N20 C59 1.345(12) .
C59 H59 0.9300 .
C60 H60 0.9300 .
O21 C47 1.248(9) .
O22 C47 1.237(10) .
C47 C48 1.533(12) .
C48 F31 1.322(12) .
C48 F32 1.310(11) .
C48 F33 1.321(10) .
O23 C49 1.261(11) .
O24 C49 1.227(10) .
C49 C50 1.541(11) .
C50 F34 1.240(12) .
C50 F35 1.274(12) .
C50 F36 1.356(15) .
O25 C51 1.229(10) .
O26 C51 1.255(10) .
C51 C52 1.539(13) .
C52 F39 1.303(11) .
C52 F37 1.299(14) .
C52 F38 1.331(14) .
O27 C53 1.252(10) .
O28 C53 1.226(10) .
C53 C54 1.539(12) .
C54 F40 1.319(14) .
C54 F42 1.332(12) .
C54 F41 1.317(13) .
O29 C55 1.207(12) .
O30 C55 1.251(12) .
C55 C56 1.533(15) .
C56 F43 1.256(14) .
C56 F45 1.325(15) .
C56 F44 1.407(15) .
Ag19 N21 2.081(7) .
Ag19 N23 2.096(6) .
N21 C64 1.271(13) .
N21 C66 1.398(13) .
N22 C65 1.347(15) .
N22 C64 1.350(13) .
N22 H22 0.8600 .
C61 N23 1.320(11) .
C61 N24 1.338(10) .
C61 H61 0.9300 .
C62 N23 1.382(11) .
C62 C63 1.363(12) .
C62 H62 0.9300 .
C63 N24 1.345(11) .
C63 H63 0.9300 .
N24 H24 0.8600 .
C64 H64 0.9300 .
C65 C66 1.352(14) .
C65 H65 0.9300 .
C66 H66 0.9300 .
